data_1562654
loop_
_publ_author_name
'Yang, Dingfeng'
'Cong, Rihong'
'Gao, Wenliang'
'Yang, Tao'

_publ_section_title
;
 Boric acid flux synthesis, structure and magnetic property of
 MB12O14(OH)10 (M=Mn, Fe, Zn)
;
_journal_name_full 'Journal of Solid State Chemistry'
_journal_page_first 29
_journal_page_last 34
_journal_paper_doi 10.1016/j.jssc.2013.02.017
_journal_volume 201
_journal_year 2013
_chemical_formula_sum 'B12 H10 O24 Zn'
_chemical_formula_weight 589.12
_space_group_IT_number 14
_space_group_name_Hall '-P 2ybc'
_space_group_name_H-M_alt 'P 1 21/c 1'
_symmetry_cell_setting monoclinic
_symmetry_space_group_name_H-M 'P 1 21/c 1'
_atom_sites_solution_hydrogens geom
_atom_sites_solution_primary direct
_atom_sites_solution_secondary difmap
_cell_angle_alpha 90.00
_cell_angle_beta 102.614(4)
_cell_angle_gamma 90.00
_cell_formula_units_Z 2
_cell_length_a 11.562(6)
_cell_length_b 8.581(4)
_cell_length_c 8.677(4)
_cell_measurement_temperature 296(2)
_cell_measurement_theta_max 25.5
_cell_measurement_theta_min 2.98
_cell_volume 840.1(7)
_computing_cell_refinement 'Bruker SMART'
_computing_data_collection 'Bruker SMART'
_computing_data_reduction 'Bruker SMART'
_computing_molecular_graphics 'Bruker SHELXTL'
_computing_publication_material 'Bruker SHELXTL'
_computing_structure_refinement 'SHELXL-97 (Sheldrick, 1997)'
_computing_structure_solution 'SHELXS-97 (Sheldrick, 1990)'
_diffrn_ambient_temperature 296(2)
_diffrn_measured_fraction_theta_full 0.998
_diffrn_measured_fraction_theta_max 0.998
_diffrn_measurement_device_type 'CCD area detector'
_diffrn_measurement_method 'phi and omega scans'
_diffrn_radiation_monochromator graphite
_diffrn_radiation_source 'fine-focus sealed tube'
_diffrn_radiation_type MoK\a
_diffrn_radiation_wavelength 0.71073
_diffrn_reflns_av_R_equivalents 0.0281
_diffrn_reflns_av_sigmaI/netI 0.0237
_diffrn_reflns_limit_h_max 13
_diffrn_reflns_limit_h_min -14
_diffrn_reflns_limit_k_max 10
_diffrn_reflns_limit_k_min -10
_diffrn_reflns_limit_l_max 10
_diffrn_reflns_limit_l_min -10
_diffrn_reflns_number 6045
_diffrn_reflns_theta_full 25.50
_diffrn_reflns_theta_max 25.50
_diffrn_reflns_theta_min 2.98
_diffrn_standards_decay_% 0
_diffrn_standards_interval_count 0
_diffrn_standards_interval_time 0
_diffrn_standards_number 0
_exptl_absorpt_coefficient_mu 1.600
_exptl_absorpt_correction_T_max 0.8312
_exptl_absorpt_correction_T_min 0.6368
_exptl_absorpt_correction_type multi-scan
_exptl_absorpt_process_details sadabs
_exptl_crystal_colour colour
_exptl_crystal_density_diffrn 2.305
_exptl_crystal_density_method 'not measured'
_exptl_crystal_description block
_exptl_crystal_F_000 572
_exptl_crystal_size_max 0.31
_exptl_crystal_size_mid 0.27
_exptl_crystal_size_min 0.12
_refine_diff_density_max 0.308
_refine_diff_density_min -0.813
_refine_diff_density_rms 0.088
_refine_ls_extinction_method none
_refine_ls_goodness_of_fit_ref 0.894
_refine_ls_hydrogen_treatment mixed
_refine_ls_matrix_type full
_refine_ls_number_parameters 180
_refine_ls_number_reflns 1566
_refine_ls_number_restraints 5
_refine_ls_restrained_S_all 0.917
_refine_ls_R_factor_all 0.0279
_refine_ls_R_factor_gt 0.0256
_refine_ls_shift/su_max 0.000
_refine_ls_shift/su_mean 0.000
_refine_ls_structure_factor_coef Fsqd
_refine_ls_weighting_details 'calc w=1/[\s^2^(Fo^2^)+(0.0546P)^2^+1.1479P] where P=(Fo^2^+2Fc^2^)/3'
_refine_ls_weighting_scheme calc
_refine_ls_wR_factor_gt 0.0719
_refine_ls_wR_factor_ref 0.0744
_reflns_number_gt 1443
_reflns_number_total 1566
_reflns_threshold_expression >2sigma(I)
_cod_data_source_file JSSC-2013-201-29.cif
_cod_data_source_block c-sun
_cod_depositor_comments
;
The following automatic conversions were performed:

data item '_symmetry_cell_setting' value 'Monoclinic' was changed to
'monoclinic' in accordance with the built-in table derived from the
CIF Core dictionary named 'cif_core.dic' version 2.4.5 last updated
on 2014-11-21.

Automatic conversion script
Id: cif_fix_values 8369 2020-08-20 11:38:08Z andrius 
;
_cod_original_cell_volume 840.2(7)
_cod_original_sg_symbol_H-M P2(1)/c
_cod_database_code 1562654

loop_
_symmetry_equiv_pos_as_xyz
'x, y, z'
'-x, y+1/2, -z+1/2'
'-x, -y, -z'
'x, -y-1/2, z-1/2'

loop_
_atom_site_label
_atom_site_type_symbol
_atom_site_fract_x
_atom_site_fract_y
_atom_site_fract_z
_atom_site_U_iso_or_equiv
_atom_site_adp_type
_atom_site_occupancy
_atom_site_symmetry_multiplicity
_atom_site_calc_flag
_atom_site_refinement_flags
_atom_site_disorder_assembly
_atom_site_disorder_group
Zn1 Zn 0.5000 0.0000 0.0000 0.00902(14) Uani 1 2 d S . .
O1 O 0.94985(16) -0.1503(2) 0.3487(2) 0.0239(4) Uani 1 1 d . . .
O2 O 0.77558(15) 0.00480(16) 0.3054(2) 0.0129(4) Uani 1 1 d . . .
O3 O 0.89652(14) 0.00045(16) 0.1110(2) 0.0118(4) Uani 1 1 d . . .
O4 O 0.76432(12) 0.21360(17) 0.11948(17) 0.0095(3) Uani 1 1 d D . .
H4 H 0.8103(18) 0.267(3) 0.183(2) 0.014 Uiso 1 1 d D . .
O5 O 0.63023(13) 0.29946(17) -0.11522(17) 0.0087(3) Uani 1 1 d D . .
H5 H 0.6726(19) 0.367(2) -0.139(3) 0.010 Uiso 1 1 d D . .
O6 O 0.51177(12) 0.08057(16) -0.22937(17) 0.0080(3) Uani 1 1 d . . .
O7 O 0.55153(12) 0.21125(16) 0.10337(16) 0.0070(3) Uani 1 1 d . . .
O8 O 0.83143(18) -0.1498(2) 0.5370(2) 0.0314(5) Uani 1 1 d . . .
H8 H 0.7822 -0.0940 0.5649 0.047 Uiso 1 1 calc R . .
O9 O 1.07753(15) -0.1394(2) 0.1738(2) 0.0217(4) Uani 1 1 d . . .
H9 H 1.0828 -0.1012 0.0890 0.033 Uiso 1 1 calc R . .
O10 O 0.66015(13) 0.45305(18) 0.11946(18) 0.0096(3) Uani 1 1 d . . .
O11 O 0.41864(12) 0.32735(17) -0.22130(17) 0.0088(3) Uani 1 1 d . . .
O12 O 0.31421(14) 0.03530(19) -0.02928(19) 0.0126(3) Uani 1 1 d D . .
H12 H 0.299(2) 0.1190(19) 0.007(3) 0.019 Uiso 1 1 d D . .
B1 B 0.9724(2) -0.0960(3) 0.2087(3) 0.0152(5) Uani 1 1 d . . .
B2 B 0.8512(2) -0.0973(3) 0.3976(3) 0.0169(5) Uani 1 1 d . . .
B3 B 0.7821(2) 0.0395(3) 0.1416(3) 0.0097(5) Uani 1 1 d . . .
B4 B 0.6470(2) 0.2954(3) 0.0599(3) 0.0077(5) Uani 1 1 d . . .
B5 B 0.5218(2) 0.2497(3) -0.2465(3) 0.0073(5) Uani 1 1 d . . .
B6 B 0.5848(2) -0.0156(3) -0.2953(3) 0.0079(5) Uani 1 1 d . . .

loop_
_atom_site_aniso_label
_atom_site_aniso_U_11
_atom_site_aniso_U_22
_atom_site_aniso_U_33
_atom_site_aniso_U_23
_atom_site_aniso_U_13
_atom_site_aniso_U_12
Zn1 0.0120(2) 0.0070(2) 0.0087(2) -0.00174(12) 0.00391(15) -0.00290(12)
O1 0.0255(9) 0.0320(10) 0.0166(9) 0.0122(7) 0.0098(7) 0.0199(8)
O2 0.0145(8) 0.0134(9) 0.0119(8) 0.0019(6) 0.0052(7) 0.0056(6)
O3 0.0107(8) 0.0131(9) 0.0123(8) 0.0026(6) 0.0037(7) 0.0035(6)
O4 0.0082(7) 0.0078(7) 0.0113(8) -0.0018(6) -0.0007(6) 0.0000(6)
O5 0.0106(7) 0.0095(7) 0.0066(7) 0.0012(6) 0.0031(6) -0.0035(6)
O6 0.0104(7) 0.0047(7) 0.0092(7) 0.0002(5) 0.0031(6) 0.0000(5)
O7 0.0096(7) 0.0058(7) 0.0063(7) -0.0003(5) 0.0033(6) -0.0006(5)
O8 0.0438(12) 0.0326(11) 0.0247(10) 0.0167(8) 0.0222(9) 0.0265(9)
O9 0.0175(9) 0.0336(10) 0.0154(9) 0.0095(7) 0.0065(7) 0.0133(7)
O10 0.0118(7) 0.0065(7) 0.0122(8) -0.0024(6) 0.0061(6) -0.0007(6)
O11 0.0099(7) 0.0055(7) 0.0120(7) 0.0003(6) 0.0048(6) 0.0005(6)
O12 0.0125(8) 0.0085(7) 0.0157(8) -0.0042(6) 0.0009(6) 0.0021(6)
B1 0.0140(12) 0.0173(13) 0.0140(13) 0.0011(10) 0.0026(10) 0.0052(10)
B2 0.0208(13) 0.0166(13) 0.0142(13) 0.0033(10) 0.0059(10) 0.0068(10)
B3 0.0086(11) 0.0088(11) 0.0117(12) 0.0001(9) 0.0026(9) 0.0016(9)
B4 0.0096(11) 0.0062(11) 0.0073(11) -0.0008(8) 0.0020(9) 0.0001(8)
B5 0.0085(11) 0.0070(11) 0.0068(11) 0.0003(9) 0.0026(9) 0.0001(9)
B6 0.0081(11) 0.0093(12) 0.0059(11) -0.0005(8) 0.0006(9) -0.0007(8)

loop_
_atom_type_symbol
_atom_type_description
_atom_type_scat_dispersion_real
_atom_type_scat_dispersion_imag
_atom_type_scat_source
B B 0.0013 0.0007 'International Tables Vol C Tables 4.2.6.8 and 6.1.1.4'
H H 0.0000 0.0000 'International Tables Vol C Tables 4.2.6.8 and 6.1.1.4'
O O 0.0106 0.0060 'International Tables Vol C Tables 4.2.6.8 and 6.1.1.4'
Zn Zn 0.2839 1.4301 'International Tables Vol C Tables 4.2.6.8 and 6.1.1.4'

loop_
_geom_angle_atom_site_label_1
_geom_angle_atom_site_label_2
_geom_angle_atom_site_label_3
_geom_angle
_geom_angle_site_symmetry_1
_geom_angle_site_symmetry_3
O7 Zn1 O7 180.00(8) 3_655 .
O7 Zn1 O12 83.37(6) 3_655 .
O7 Zn1 O12 96.63(6) . .
O7 Zn1 O12 96.63(6) 3_655 3_655
O7 Zn1 O12 83.37(6) . 3_655
O12 Zn1 O12 180.00(9) . 3_655
O7 Zn1 O6 87.15(6) 3_655 .
O7 Zn1 O6 92.85(6) . .
O12 Zn1 O6 96.35(6) . .
O12 Zn1 O6 83.65(6) 3_655 .
O7 Zn1 O6 92.85(6) 3_655 3_655
O7 Zn1 O6 87.15(6) . 3_655
O12 Zn1 O6 83.65(6) . 3_655
O12 Zn1 O6 96.35(6) 3_655 3_655
O6 Zn1 O6 180.00(10) . 3_655
O7 Zn1 H12 100.6(4) 3_655 .
O7 Zn1 H12 79.4(4) . .
O12 Zn1 H12 17.3(4) . .
O12 Zn1 H12 162.7(4) 3_655 .
O6 Zn1 H12 97.9(6) . .
O6 Zn1 H12 82.1(6) 3_655 .
B2 O1 B1 119.25(19) . .
B2 O2 B3 122.33(18) . .
B1 O3 B3 121.26(19) . .
B3 O4 B4 125.94(16) . .
B3 O4 H4 114.6(19) . .
B4 O4 H4 111.9(18) . .
B4 O5 B5 130.09(16) . .
B4 O5 H5 109.0(18) . .
B5 O5 H5 116.2(18) . .
B6 O6 B5 118.51(17) . .
B6 O6 Zn1 111.03(13) . .
B5 O6 Zn1 115.89(12) . .
B4 O7 B5 117.66(16) . 4_566
B4 O7 Zn1 119.69(12) . .
B5 O7 Zn1 119.42(12) 4_566 .
B2 O8 H8 109.5 . .
B1 O9 H9 109.5 . .
B6 O10 B4 122.07(17) 4_566 .
B6 O11 B5 121.75(18) 2_654 .
B3 O12 Zn1 128.34(14) 3_655 .
B3 O12 H12 116.3(18) 3_655 .
Zn1 O12 H12 112.3(19) . .
O3 B1 O9 120.8(2) . .
O3 B1 O1 122.3(2) . .
O9 B1 O1 116.8(2) . .
O8 B2 O2 121.6(2) . .
O8 B2 O1 118.5(2) . .
O2 B2 O1 119.9(2) . .
O3 B3 O12 111.81(19) . 3_655
O3 B3 O2 111.92(18) . .
O12 B3 O2 111.36(18) 3_655 .
O3 B3 O4 108.04(17) . .
O12 B3 O4 106.66(18) 3_655 .
O2 B3 O4 106.73(17) . .
O7 B4 O10 113.78(17) . .
O7 B4 O5 110.08(17) . .
O10 B4 O5 108.86(17) . .
O7 B4 O4 111.08(17) . .
O10 B4 O4 107.19(17) . .
O5 B4 O4 105.47(16) . .
O11 B5 O7 113.49(17) . 4_565
O11 B5 O6 111.11(17) . .
O7 B5 O6 110.94(16) 4_565 .
O11 B5 O5 109.08(16) . .
O7 B5 O5 106.34(16) 4_565 .
O6 B5 O5 105.43(16) . .
O11 B6 O10 118.9(2) 2_644 4_565
O11 B6 O6 120.7(2) 2_644 .
O10 B6 O6 120.34(19) 4_565 .

loop_
_geom_bond_atom_site_label_1
_geom_bond_atom_site_label_2
_geom_bond_distance
_geom_bond_site_symmetry_2
Zn1 O7 2.0524(16) 3_655
Zn1 O7 2.0524(16) .
Zn1 O12 2.1289(18) .
Zn1 O12 2.1289(18) 3_655
Zn1 O6 2.1393(17) .
Zn1 O6 2.1393(17) 3_655
Zn1 H12 2.56(2) .
O1 B2 1.378(3) .
O1 B1 1.378(3) .
O2 B2 1.366(3) .
O2 B3 1.470(3) .
O3 B1 1.360(3) .
O3 B3 1.444(3) .
O4 B3 1.515(3) .
O4 B4 1.514(3) .
O4 H4 0.8200(3) .
O5 B4 1.490(3) .
O5 B5 1.558(3) .
O5 H5 0.815(10) .
O6 B6 1.390(3) .
O6 B5 1.466(3) .
O7 B4 1.437(3) .
O7 B5 1.457(3) 4_566
O8 B2 1.356(3) .
O8 H8 0.8200 .
O9 B1 1.367(3) .
O9 H9 0.8200 .
O10 B6 1.369(3) 4_566
O10 B4 1.444(3) .
O11 B6 1.357(3) 2_654
O11 B5 1.424(3) .
O12 B3 1.459(3) 3_655
O12 H12 0.821(10) .
B3 O12 1.459(3) 3_655
B5 O7 1.457(3) 4_565
B6 O11 1.357(3) 2_644
B6 O10 1.369(3) 4_565

loop_
_geom_torsion_atom_site_label_1
_geom_torsion_atom_site_label_2
_geom_torsion_atom_site_label_3
_geom_torsion_atom_site_label_4
_geom_torsion
_geom_torsion_site_symmetry_1
_geom_torsion_site_symmetry_2
_geom_torsion_site_symmetry_3
_geom_torsion_site_symmetry_4
O7 Zn1 O6 B6 -54.48(14) 3_655 . . .
O7 Zn1 O6 B6 125.52(14) . . . .
O12 Zn1 O6 B6 -137.48(14) . . . .
O12 Zn1 O6 B6 42.52(14) 3_655 . . .
O6 Zn1 O6 B6 -157(100) 3_655 . . .
O7 Zn1 O6 B5 166.50(14) 3_655 . . .
O7 Zn1 O6 B5 -13.50(14) . . . .
O12 Zn1 O6 B5 83.50(14) . . . .
O12 Zn1 O6 B5 -96.50(14) 3_655 . . .
O6 Zn1 O6 B5 64(100) 3_655 . . .
O7 Zn1 O7 B4 127(100) 3_655 . . .
O12 Zn1 O7 B4 -139.19(14) . . . .
O12 Zn1 O7 B4 40.81(14) 3_655 . . .
O6 Zn1 O7 B4 -42.46(14) . . . .
O6 Zn1 O7 B4 137.54(14) 3_655 . . .
O7 Zn1 O7 B5 -33(100) 3_655 . . 4_566
O12 Zn1 O7 B5 61.59(14) . . . 4_566
O12 Zn1 O7 B5 -118.41(14) 3_655 . . 4_566
O6 Zn1 O7 B5 158.33(14) . . . 4_566
O6 Zn1 O7 B5 -21.67(14) 3_655 . . 4_566
O7 Zn1 O12 B3 -23.35(18) 3_655 . . 3_655
O7 Zn1 O12 B3 156.65(18) . . . 3_655
O12 Zn1 O12 B3 -158(100) 3_655 . . 3_655
O6 Zn1 O12 B3 63.02(18) . . . 3_655
O6 Zn1 O12 B3 -116.98(18) 3_655 . . 3_655
B3 O3 B1 O9 176.2(2) . . . .
B3 O3 B1 O1 -6.0(3) . . . .
B2 O1 B1 O3 -4.6(4) . . . .
B2 O1 B1 O9 173.4(2) . . . .
B3 O2 B2 O8 -167.9(2) . . . .
B3 O2 B2 O1 11.6(4) . . . .
B1 O1 B2 O8 -178.8(2) . . . .
B1 O1 B2 O2 1.7(4) . . . .
B1 O3 B3 O12 -108.4(2) . . . 3_655
B1 O3 B3 O2 17.3(3) . . . .
B1 O3 B3 O4 134.5(2) . . . .
B2 O2 B3 O3 -20.3(3) . . . .
B2 O2 B3 O12 105.6(2) . . . 3_655
B2 O2 B3 O4 -138.3(2) . . . .
B4 O4 B3 O3 147.72(18) . . . .
B4 O4 B3 O12 27.4(3) . . . 3_655
B4 O4 B3 O2 -91.8(2) . . . .
B5 O7 B4 O10 -30.9(2) 4_566 . . .
Zn1 O7 B4 O10 169.55(12) . . . .
B5 O7 B4 O5 -153.37(16) 4_566 . . .
Zn1 O7 B4 O5 47.1(2) . . . .
B5 O7 B4 O4 90.2(2) 4_566 . . .
Zn1 O7 B4 O4 -69.39(19) . . . .
B6 O10 B4 O7 -2.1(3) 4_566 . . .
B6 O10 B4 O5 121.1(2) 4_566 . . .
B6 O10 B4 O4 -125.3(2) 4_566 . . .
B5 O5 B4 O7 9.6(3) . . . .
B5 O5 B4 O10 -115.8(2) . . . .
B5 O5 B4 O4 129.46(19) . . . .
B3 O4 B4 O7 30.7(3) . . . .
B3 O4 B4 O10 155.61(18) . . . .
B3 O4 B4 O5 -88.5(2) . . . .
B6 O11 B5 O7 -65.4(2) 2_654 . . 4_565
B6 O11 B5 O6 168.80(18) 2_654 . . .
B6 O11 B5 O5 53.0(2) 2_654 . . .
B6 O6 B5 O11 160.65(18) . . . .
Zn1 O6 B5 O11 -63.50(19) . . . .
B6 O6 B5 O7 33.4(2) . . . 4_565
Zn1 O6 B5 O7 169.25(11) . . . 4_565
B6 O6 B5 O5 -81.3(2) . . . .
Zn1 O6 B5 O5 54.53(17) . . . .
B4 O5 B5 O11 53.6(3) . . . .
B4 O5 B5 O7 176.34(18) . . . 4_565
B4 O5 B5 O6 -65.8(2) . . . .
B5 O6 B6 O11 178.08(19) . . . 2_644
Zn1 O6 B6 O11 40.3(2) . . . 2_644
B5 O6 B6 O10 -3.1(3) . . . 4_565
Zn1 O6 B6 O10 -140.93(17) . . . 4_565
